data_4339089
loop_
_publ_author_name
'Li, Bin'
'Corbett, John D.'

_publ_section_title
;
 Different cation arrangements in Au-In networks. Syntheses and structures
 of six intermetallic compounds in alkali-metal-Au-In systems.
;
_journal_issue 15
_journal_name_full 'Inorganic chemistry'
_journal_page_first 6022
_journal_page_last 6028
_journal_paper_doi 10.1021/ic700519c
_journal_volume 46
_journal_year 2007
_chemical_formula_sum 'Au4 In6 K'
_chemical_formula_weight 1515.89
_chemical_name_systematic
; 
 ? 
;
_space_group_IT_number 187
_symmetry_cell_setting hexagonal
_symmetry_space_group_name_Hall 'P -6 2'
_symmetry_space_group_name_H-M 'P -6 m 2'
_atom_sites_solution_hydrogens none
_atom_sites_solution_primary direct
_atom_sites_solution_secondary difmap
_audit_creation_method SHELXL-97
_cell_angle_alpha 90.00
_cell_angle_beta 90.00
_cell_angle_gamma 120.00
_cell_formula_units_Z 1
_cell_length_a 8.0581(11)
_cell_length_b 8.0581(11)
_cell_length_c 4.4411(9)
_cell_measurement_reflns_used 990
_cell_measurement_temperature 293(2)
_cell_measurement_theta_max 28.26
_cell_measurement_theta_min 2.92
_cell_volume 249.74(7)
_computing_cell_refinement 'Bruker SMART'
_computing_data_collection 'Bruker SMART'
_computing_data_reduction 'Bruker SAINT'
_computing_molecular_graphics 'Bruker SHELXTL'
_computing_publication_material 'Bruker SHELXTL'
_computing_structure_refinement 'SHELXL-97 (Sheldrick, 1997)'
_computing_structure_solution 'SHELXS-97 (Sheldrick, 1990)'
_diffrn_ambient_temperature 293(2)
_diffrn_measured_fraction_theta_full 0.981
_diffrn_measured_fraction_theta_max 0.981
_diffrn_measurement_device_type 'CCD area detector'
_diffrn_measurement_method 'phi and omega scans'
_diffrn_radiation_monochromator graphite
_diffrn_radiation_source 'fine-focus sealed tube'
_diffrn_radiation_type MoK\a
_diffrn_radiation_wavelength 0.71073
_diffrn_reflns_av_R_equivalents 0.0255
_diffrn_reflns_av_sigmaI/netI 0.0351
_diffrn_reflns_limit_h_max 5
_diffrn_reflns_limit_h_min -10
_diffrn_reflns_limit_k_max 10
_diffrn_reflns_limit_k_min 0
_diffrn_reflns_limit_l_max 5
_diffrn_reflns_limit_l_min 0
_diffrn_reflns_number 400
_diffrn_reflns_theta_full 28.26
_diffrn_reflns_theta_max 28.26
_diffrn_reflns_theta_min 2.92
_exptl_absorpt_coefficient_mu 72.408
_exptl_absorpt_correction_type numerical
_exptl_absorpt_process_details Xshape
_exptl_crystal_colour silver
_exptl_crystal_density_diffrn 10.079
_exptl_crystal_density_meas ?
_exptl_crystal_density_method 'not measured'
_exptl_crystal_description irregular
_exptl_crystal_F_000 629
_exptl_crystal_size_max 0.33
_exptl_crystal_size_mid 0.27
_exptl_crystal_size_min 0.19
_refine_diff_density_max 1.752
_refine_diff_density_min -1.744
_refine_diff_density_rms 0.388
_refine_ls_abs_structure_details 'Flack H D (1983), Acta Cryst. A39, 876-881'
_refine_ls_abs_structure_Flack 0.0(10)
_refine_ls_extinction_coef 0.0055(5)
_refine_ls_extinction_expression Fc^*^=kFc[1+0.001xFc^2^\l^3^/sin(2\q)]^-1/4^
_refine_ls_extinction_method SHELXL
_refine_ls_goodness_of_fit_ref 1.164
_refine_ls_hydrogen_treatment none
_refine_ls_matrix_type full
_refine_ls_number_parameters 19
_refine_ls_number_reflns 265
_refine_ls_number_restraints 0
_refine_ls_restrained_S_all 1.164
_refine_ls_R_factor_all 0.0277
_refine_ls_R_factor_gt 0.0263
_refine_ls_shift/su_max 0.000
_refine_ls_shift/su_mean 0.000
_refine_ls_structure_factor_coef Fsqd
_refine_ls_weighting_details 'calc w=1/[\s^2^(Fo^2^)+(0.0193P)^2^+0.0000P] where P=(Fo^2^+2Fc^2^)/3'
_refine_ls_weighting_scheme calc
_refine_ls_wR_factor_gt 0.0583
_refine_ls_wR_factor_ref 0.0586
_reflns_number_gt 256
_reflns_number_total 265
_reflns_threshold_expression >2sigma(I)
_cod_data_source_file ic700519c-file002.cif
_cod_data_source_block KAu4In6
_cod_depositor_comments
;
The following automatic conversions were performed:

'_symmetry_cell_setting' value 'Hexagonal' changed to 'hexagonal'
according to
/usr/data/users/saulius/automatic-downloads/retrospective/ACS/lib/dictionaries/cif_core.dic
dictionary named 'cif_core.dic' version 2.4.2 from 2011-04-26.

Automatic conversion script
Id: cif_fix_values 2281 2013-09-26 08:29:07Z andrius 

The following automatic conversions were performed:

'_exptl_crystal_density_meas' value 'not measured' was changed to '?'
- the value is perceived as not measured.

Automatic conversion script
Id: cif_fix_values 3008 2015-01-20 13:52:24Z robertas 
;
_cod_original_sg_symbol_H-M P-6m2
_cod_database_code 4339089

loop_
_symmetry_equiv_pos_as_xyz
'x, y, z'
'-y, x-y, z'
'-x+y, -x, z'
'x, y, -z'
'-y, x-y, -z'
'-x+y, -x, -z'
'-y, -x, z'
'-x+y, y, z'
'x, x-y, z'
'-y, -x, -z'
'-x+y, y, -z'
'x, x-y, -z'

loop_
_atom_site_label
_atom_site_type_symbol
_atom_site_fract_x
_atom_site_fract_y
_atom_site_fract_z
_atom_site_U_iso_or_equiv
_atom_site_adp_type
_atom_site_occupancy
_atom_site_symmetry_multiplicity
_atom_site_calc_flag
_atom_site_refinement_flags
Au1 Au 0.3333 0.6667 0.0000 0.0229(5) Uani 1 12 d S
Au2 Au 0.79441(10) 0.20559(10) 0.5000 0.0241(4) Uani 1 4 d S
In1 In 0.19539(19) 0.80461(19) 0.5000 0.0230(6) Uani 1 4 d S
In2 In 0.53424(18) 0.46576(18) 0.0000 0.0235(6) Uani 1 4 d S
K K 0.0000 0.0000 0.0000 0.027(2) Uani 1 12 d S

loop_
_atom_site_aniso_label
_atom_site_aniso_U_11
_atom_site_aniso_U_22
_atom_site_aniso_U_33
_atom_site_aniso_U_23
_atom_site_aniso_U_13
_atom_site_aniso_U_12
Au1 0.0233(8) 0.0233(8) 0.0220(11) 0.000 0.000 0.0117(4)
Au2 0.0226(5) 0.0226(5) 0.0246(6) 0.000 0.000 0.0094(5)
In1 0.0216(10) 0.0216(10) 0.0254(13) 0.000 0.000 0.0106(11)
In2 0.0259(10) 0.0259(10) 0.0212(10) 0.000 0.000 0.0149(11)
K 0.031(4) 0.031(4) 0.019(5) 0.000 0.000 0.0156(18)

loop_
_atom_type_symbol
_atom_type_description
_atom_type_scat_dispersion_real
_atom_type_scat_dispersion_imag
_atom_type_scat_source
K K 0.2009 0.2494 'International Tables Vol C Tables 4.2.6.8 and 6.1.1.4'
In In -0.7276 1.3100 'International Tables Vol C Tables 4.2.6.8 and 6.1.1.4'
Au Au -2.0133 8.8022 'International Tables Vol C Tables 4.2.6.8 and 6.1.1.4'

loop_
_geom_angle_atom_site_label_1
_geom_angle_atom_site_label_2
_geom_angle_atom_site_label_3
_geom_angle
_geom_angle_site_symmetry_1
_geom_angle_site_symmetry_3
In2 Au1 In2 120.0 2_665 3_565
In2 Au1 In2 120.0 2_665 .
In2 Au1 In2 120.0 3_565 .
In2 Au1 In1 70.881(16) 2_665 1_554
In2 Au1 In1 70.881(16) 3_565 1_554
In2 Au1 In1 130.93(4) . 1_554
In2 Au1 In1 70.881(16) 2_665 .
In2 Au1 In1 70.881(16) 3_565 .
In2 Au1 In1 130.93(4) . .
In1 Au1 In1 98.15(8) 1_554 .
In2 Au1 In1 70.881(16) 2_665 3_565
In2 Au1 In1 130.93(4) 3_565 3_565
In2 Au1 In1 70.881(16) . 3_565
In1 Au1 In1 141.76(3) 1_554 3_565
In1 Au1 In1 69.13(6) . 3_565
In2 Au1 In1 130.93(4) 2_665 2_664
In2 Au1 In1 70.881(16) 3_565 2_664
In2 Au1 In1 70.881(16) . 2_664
In1 Au1 In1 69.13(6) 1_554 2_664
In1 Au1 In1 141.76(3) . 2_664
In1 Au1 In1 141.76(3) 3_565 2_664
In2 Au1 In1 70.881(16) 2_665 3_564
In2 Au1 In1 130.93(4) 3_565 3_564
In2 Au1 In1 70.881(16) . 3_564
In1 Au1 In1 69.13(6) 1_554 3_564
In1 Au1 In1 141.76(3) . 3_564
In1 Au1 In1 98.15(8) 3_565 3_564
In1 Au1 In1 69.13(6) 2_664 3_564
In2 Au1 In1 130.93(4) 2_665 2_665
In2 Au1 In1 70.881(16) 3_565 2_665
In2 Au1 In1 70.881(16) . 2_665
In1 Au1 In1 141.76(3) 1_554 2_665
In1 Au1 In1 69.13(6) . 2_665
In1 Au1 In1 69.13(6) 3_565 2_665
In1 Au1 In1 98.15(8) 2_664 2_665
In1 Au1 In1 141.76(3) 3_564 2_665
In1 Au2 In1 114.96(11) 2_765 3
In1 Au2 In2 71.97(6) 2_765 3_666
In1 Au2 In2 129.15(2) 3 3_666
In1 Au2 In2 129.15(2) 2_765 2_655
In1 Au2 In2 71.97(6) 3 2_655
In2 Au2 In2 145.16(8) 3_666 2_655
In1 Au2 In2 71.97(6) 2_765 3_665
In1 Au2 In2 129.15(2) 3 3_665
In2 Au2 In2 101.43(5) 3_666 3_665
In2 Au2 In2 67.82(8) 2_655 3_665
In1 Au2 In2 129.15(2) 2_765 2_656
In1 Au2 In2 71.97(6) 3 2_656
In2 Au2 In2 67.82(8) 3_666 2_656
In2 Au2 In2 101.43(5) 2_655 2_656
In2 Au2 In2 145.16(8) 3_665 2_656
In1 Au2 Au2 92.52(6) 2_765 2_655
In1 Au2 Au2 152.52(6) 3 2_655
In2 Au2 Au2 57.44(3) 3_666 2_655
In2 Au2 Au2 91.13(5) 2_655 2_655
In2 Au2 Au2 57.44(3) 3_665 2_655
In2 Au2 Au2 91.13(5) 2_656 2_655
In1 Au2 Au2 152.52(6) 2_765 3_665
In1 Au2 Au2 92.52(6) 3 3_665
In2 Au2 Au2 91.13(5) 3_666 3_665
In2 Au2 Au2 57.44(3) 2_655 3_665
In2 Au2 Au2 91.13(5) 3_665 3_665
In2 Au2 Au2 57.44(3) 2_656 3_665
Au2 Au2 Au2 60.0 2_655 3_665
In1 Au2 K 64.84(4) 2_765 1_656
In1 Au2 K 64.84(4) 3 1_656
In2 Au2 K 76.29(2) 3_666 1_656
In2 Au2 K 135.27(5) 2_655 1_656
In2 Au2 K 135.27(5) 3_665 1_656
In2 Au2 K 76.29(2) 2_656 1_656
Au2 Au2 K 133.227(11) 2_655 1_656
Au2 Au2 K 133.227(11) 3_665 1_656
In1 Au2 K 64.84(4) 2_765 1_655
In1 Au2 K 64.84(4) 3 1_655
In2 Au2 K 135.27(5) 3_666 1_655
In2 Au2 K 76.29(2) 2_655 1_655
In2 Au2 K 76.29(2) 3_665 1_655
In2 Au2 K 135.27(5) 2_656 1_655
Au2 Au2 K 133.227(11) 2_655 1_655
Au2 Au2 K 133.227(11) 3_665 1_655
K Au2 K 75.47(3) 1_656 1_655
Au2 In1 Au2 125.04(11) 3_675 2
Au2 In1 Au1 107.59(2) 3_675 .
Au2 In1 Au1 107.59(2) 2 .
Au2 In1 Au1 107.59(2) 3_675 1_556
Au2 In1 Au1 107.59(2) 2 1_556
Au1 In1 Au1 98.15(8) . 1_556
Au2 In1 In2 54.96(4) 3_675 2_666
Au2 In1 In2 135.98(4) 2 2_666
Au1 In1 In2 113.62(6) . 2_666
Au1 In1 In2 52.67(4) 1_556 2_666
Au2 In1 In2 135.98(4) 3_675 3_565
Au2 In1 In2 54.96(4) 2 3_565
Au1 In1 In2 52.67(4) . 3_565
Au1 In1 In2 113.62(6) 1_556 3_565
In2 In1 In2 161.93(9) 2_666 3_565
Au2 In1 In2 54.96(4) 3_675 2_665
Au2 In1 In2 135.98(4) 2 2_665
Au1 In1 In2 52.67(4) . 2_665
Au1 In1 In2 113.62(6) 1_556 2_665
In2 In1 In2 83.59(5) 2_666 2_665
In2 In1 In2 93.58(6) 3_565 2_665
Au2 In1 In2 135.98(4) 3_675 3_566
Au2 In1 In2 54.96(4) 2 3_566
Au1 In1 In2 113.62(6) . 3_566
Au1 In1 In2 52.67(4) 1_556 3_566
In2 In1 In2 93.58(6) 2_666 3_566
In2 In1 In2 83.59(5) 3_565 3_566
In2 In1 In2 161.93(9) 2_665 3_566
Au2 In1 In1 87.48(6) 3_675 3_565
Au2 In1 In1 147.48(5) 2 3_565
Au1 In1 In1 55.44(3) . 3_565
Au1 In1 In1 55.44(3) 1_556 3_565
In2 In1 In1 59.97(4) 2_666 3_565
In2 In1 In1 103.21(5) 3_565 3_565
In2 In1 In1 59.97(4) 2_665 3_565
In2 In1 In1 103.21(5) 3_566 3_565
Au2 In1 In1 147.48(5) 3_675 2_665
Au2 In1 In1 87.48(6) 2 2_665
Au1 In1 In1 55.44(3) . 2_665
Au1 In1 In1 55.44(3) 1_556 2_665
In2 In1 In1 103.21(5) 2_666 2_665
In2 In1 In1 59.97(4) 3_565 2_665
In2 In1 In1 103.21(5) 2_665 2_665
In2 In1 In1 59.97(4) 3_566 2_665
In1 In1 In1 60.0 3_565 2_665
Au2 In1 K 69.03(5) 3_675 1_566
Au2 In1 K 69.03(5) 2 1_566
Au1 In1 K 170.08(7) . 1_566
Au1 In1 K 91.771(18) 1_556 1_566
In2 In1 K 72.60(2) 2_666 1_566
In2 In1 K 122.86(5) 3_565 1_566
In2 In1 K 122.86(5) 2_665 1_566
In2 In1 K 72.60(2) 3_566 1_566
In1 In1 K 132.19(2) 3_565 1_566
In1 In1 K 132.19(2) 2_665 1_566
Au2 In1 K 69.03(5) 3_675 1_565
Au2 In1 K 69.03(5) 2 1_565
Au1 In1 K 91.771(18) . 1_565
Au1 In1 K 170.08(7) 1_556 1_565
In2 In1 K 122.86(5) 2_666 1_565
In2 In1 K 72.60(2) 3_565 1_565
In2 In1 K 72.60(2) 2_665 1_565
In2 In1 K 122.86(5) 3_566 1_565
In1 In1 K 132.19(2) 3_565 1_565
In1 In1 K 132.19(2) 2_665 1_565
K In1 K 78.31(6) 1_566 1_565
Au1 In2 Au2 109.48(5) . 3_664
Au1 In2 Au2 109.48(5) . 2_655
Au2 In2 Au2 141.04(10) 3_664 2_655
Au1 In2 Au2 109.48(5) . 3_665
Au2 In2 Au2 101.43(5) 3_664 3_665
Au2 In2 Au2 65.12(5) 2_655 3_665
Au1 In2 Au2 109.48(5) . 2_654
Au2 In2 Au2 65.12(5) 3_664 2_654
Au2 In2 Au2 101.43(5) 2_655 2_654
Au2 In2 Au2 141.04(10) 3_665 2_654
Au1 In2 In2 150.0 . 3_665
Au2 In2 In2 88.87(5) 3_664 3_665
Au2 In2 In2 56.09(4) 2_655 3_665
Au2 In2 In2 88.87(5) 3_665 3_665
Au2 In2 In2 56.09(4) 2_654 3_665
Au1 In2 In2 150.0 . 2_655
Au2 In2 In2 56.09(4) 3_664 2_655
Au2 In2 In2 88.87(5) 2_655 2_655
Au2 In2 In2 56.09(4) 3_665 2_655
Au2 In2 In2 88.87(5) 2_654 2_655
In2 In2 In2 60.0 3_665 2_655
Au1 In2 In1 56.45(4) . 2_664
Au2 In2 In1 53.07(4) 3_664 2_664
Au2 In2 In1 165.81(8) 2_655 2_664
Au2 In2 In1 115.52(5) 3_665 2_664
Au2 In2 In1 86.43(2) 2_654 2_664
In2 In2 In1 136.79(3) 3_665 2_664
In2 In2 In1 103.21(5) 2_655 2_664
Au1 In2 In1 56.45(4) . 3_565
Au2 In2 In1 165.81(8) 3_664 3_565
Au2 In2 In1 53.07(4) 2_655 3_565
Au2 In2 In1 86.43(2) 3_665 3_565
Au2 In2 In1 115.52(5) 2_654 3_565
In2 In2 In1 103.21(5) 3_665 3_565
In2 In2 In1 136.79(3) 2_655 3_565
In1 In2 In1 112.90(8) 2_664 3_565
Au1 In2 In1 56.45(4) . 2_665
Au2 In2 In1 115.52(5) 3_664 2_665
Au2 In2 In1 86.43(2) 2_655 2_665
Au2 In2 In1 53.07(4) 3_665 2_665
Au2 In2 In1 165.81(8) 2_654 2_665
In2 In2 In1 136.79(3) 3_665 2_665
In2 In2 In1 103.21(5) 2_655 2_665
In1 In2 In1 83.59(5) 2_664 2_665
In1 In2 In1 60.05(8) 3_565 2_665
Au1 In2 In1 56.45(4) . 3_564
Au2 In2 In1 86.43(2) 3_664 3_564
Au2 In2 In1 115.52(5) 2_655 3_564
Au2 In2 In1 165.81(8) 3_665 3_564
Au2 In2 In1 53.07(4) 2_654 3_564
In2 In2 In1 103.21(5) 3_665 3_564
In2 In2 In1 136.79(3) 2_655 3_564
In1 In2 In1 60.05(8) 2_664 3_564
In1 In2 In1 83.59(5) 3_565 3_564
In1 In2 In1 112.90(8) 2_665 3_564
Au1 In2 K 83.23(4) . 1_665
Au2 In2 K 125.01(3) 3_664 1_665
Au2 In2 K 60.32(2) 2_655 1_665
Au2 In2 K 125.01(3) 3_665 1_665
Au2 In2 K 60.32(2) 2_654 1_665
In2 In2 K 66.77(4) 3_665 1_665
In2 In2 K 126.77(4) 2_655 1_665
In1 In2 K 115.58(5) 2_664 1_665
In1 In2 K 55.80(4) 3_565 1_665
In1 In2 K 115.58(5) 2_665 1_665
In1 In2 K 55.80(4) 3_564 1_665
In1 K In1 134.374(19) 2_665 3_454
In1 K In1 84.38(4) 2_665 1_545
In1 K In1 134.374(19) 3_454 1_545
In1 K In1 134.374(19) 2_665 1_544
In1 K In1 84.38(4) 3_454 1_544
In1 K In1 78.31(6) 1_545 1_544
In1 K In1 78.31(6) 2_665 2_664
In1 K In1 84.38(4) 3_454 2_664
In1 K In1 134.374(19) 1_545 2_664
In1 K In1 84.38(4) 1_544 2_664
In1 K In1 84.38(4) 2_665 3_455
In1 K In1 78.31(6) 3_454 3_455
In1 K In1 84.38(4) 1_545 3_455
In1 K In1 134.374(19) 1_544 3_455
In1 K In1 134.374(19) 2_664 3_455
In1 K Au2 46.127(11) 2_665 3_665
In1 K Au2 178.58(3) 3_454 3_665
In1 K Au2 46.127(11) 1_545 3_665
In1 K Au2 94.58(2) 1_544 3_665
In1 K Au2 94.58(2) 2_664 3_665
In1 K Au2 103.11(3) 3_455 3_665
In1 K Au2 178.58(3) 2_665 2_544
In1 K Au2 46.127(11) 3_454 2_544
In1 K Au2 94.58(2) 1_545 2_544
In1 K Au2 46.127(11) 1_544 2_544
In1 K Au2 103.11(3) 2_664 2_544
In1 K Au2 94.58(2) 3_455 2_544
Au2 K Au2 133.415(10) 3_665 2_544
In1 K Au2 94.58(2) 2_665 1_454
In1 K Au2 46.127(11) 3_454 1_454
In1 K Au2 178.58(3) 1_545 1_454
In1 K Au2 103.11(3) 1_544 1_454
In1 K Au2 46.127(11) 2_664 1_454
In1 K Au2 94.58(2) 3_455 1_454
Au2 K Au2 133.415(10) 3_665 1_454
Au2 K Au2 86.45(2) 2_544 1_454
In1 K Au2 46.127(11) 2_665 1_455
In1 K Au2 94.58(2) 3_454 1_455
In1 K Au2 103.11(3) 1_545 1_455
In1 K Au2 178.58(3) 1_544 1_455
In1 K Au2 94.58(2) 2_664 1_455
In1 K Au2 46.127(11) 3_455 1_455
Au2 K Au2 86.45(2) 3_665 1_455
Au2 K Au2 133.415(10) 2_544 1_455
Au2 K Au2 75.47(3) 1_454 1_455
In1 K Au2 94.58(2) 2_665 3_664
In1 K Au2 103.11(3) 3_454 3_664
In1 K Au2 94.58(2) 1_545 3_664
In1 K Au2 46.127(11) 1_544 3_664
In1 K Au2 46.127(11) 2_664 3_664
In1 K Au2 178.58(3) 3_455 3_664
Au2 K Au2 75.47(3) 3_665 3_664
Au2 K Au2 86.45(2) 2_544 3_664
Au2 K Au2 86.45(2) 1_454 3_664
Au2 K Au2 133.415(10) 1_455 3_664
In1 K Au2 103.11(3) 2_665 2_545
In1 K Au2 94.58(2) 3_454 2_545
In1 K Au2 46.127(11) 1_545 2_545
In1 K Au2 94.58(2) 1_544 2_545
In1 K Au2 178.58(3) 2_664 2_545
In1 K Au2 46.127(11) 3_455 2_545
Au2 K Au2 86.45(2) 3_665 2_545
Au2 K Au2 75.47(3) 2_544 2_545
Au2 K Au2 133.415(10) 1_454 2_545
Au2 K Au2 86.45(2) 1_455 2_545
Au2 K Au2 133.415(10) 3_664 2_545

loop_
_geom_bond_atom_site_label_1
_geom_bond_atom_site_label_2
_geom_bond_distance
_geom_bond_site_symmetry_2
Au1 In2 2.804(3) 2_665
Au1 In2 2.804(3) 3_565
Au1 In2 2.804(3) .
Au1 In1 2.9389(18) 1_554
Au1 In1 2.9389(18) .
Au1 In1 2.9389(18) 3_565
Au1 In1 2.9389(18) 2_664
Au1 In1 2.9389(18) 3_564
Au1 In1 2.9389(18) 2_665
Au2 In1 2.8010(14) 2_765
Au2 In1 2.8010(14) 3
Au2 In2 2.8689(10) 3_666
Au2 In2 2.8689(10) 2_655
Au2 In2 2.8689(10) 3_665
Au2 In2 2.8689(10) 2_656
Au2 Au2 3.088(2) 2_655
Au2 Au2 3.088(2) 3_665
Au2 K 3.6283(12) 1_656
Au2 K 3.6283(12) 1_655
In1 Au2 2.8010(15) 3_675
In1 Au2 2.8010(14) 2
In1 Au1 2.9389(18) 1_556
In1 In2 3.3319(17) 2_666
In1 In2 3.3319(16) 3_565
In1 In2 3.3319(17) 2_665
In1 In2 3.3319(16) 3_566
In1 In1 3.335(5) 3_565
In1 In1 3.335(5) 2_665
In1 K 3.517(2) 1_566
In1 K 3.517(2) 1_565
In2 Au2 2.8689(10) 3_664
In2 Au2 2.8689(10) 2_655
In2 Au2 2.8689(10) 3_665
In2 Au2 2.8689(10) 2_654
In2 In2 3.201(4) 3_665
In2 In2 3.201(4) 2_655
In2 In1 3.3319(16) 2_664
In2 In1 3.3319(16) 3_565
In2 In1 3.3319(16) 2_665
In2 In1 3.3319(16) 3_564
In2 K 4.0573(6) 1_665
K In1 3.517(2) 2_665
K In1 3.517(2) 3_454
K In1 3.517(2) 1_545
K In1 3.517(2) 1_544
K In1 3.517(2) 2_664
K In1 3.517(2) 3_455
K Au2 3.6283(12) 3_665
K Au2 3.6283(12) 2_544
K Au2 3.6283(12) 1_454
K Au2 3.6283(12) 1_455
K Au2 3.6283(12) 3_664
K Au2 3.6283(12) 2_545
